data_7702881
loop_
_publ_author_name
'Alesso, Giuseppe'
'Cinellu, Maria Agostina'
'Stoccoro, Sergio'
'Zucca, Antonio'
'Minghetti, Giovanni'
'Manassero, Carlo'
'Rizzato, Silvia'
'Swang, Ole'
'Ghosh, Manik Kumer'

_publ_section_title
;
 Gold(III) six-membered N^C^N pincer complexes: synthesis, structure,
 reactivity and theoretical calculations.
;
_journal_issue 42
_journal_name_full 'Dalton transactions (Cambridge, England : 2003)'
_journal_page_first 10293
_journal_page_last 10304
_journal_paper_doi 10.1039/c0dt00705f
_journal_volume 39
_journal_year 2010
_chemical_formula_sum 'C18 H15 Cl Hg N2'
_chemical_formula_weight 495.38
_space_group_IT_number 15
_space_group_name_Hall '-C 2yc'
_space_group_name_H-M_alt 'C 1 2/c 1'
_symmetry_cell_setting monoclinic
_symmetry_space_group_name_H-M 'C 1 2/c 1'
_audit_creation_date 10-01-20
_audit_creation_method 'from The Personal SDP version 2.1.1'
_cell_angle_alpha 90
_cell_angle_beta 116.039(1)
_cell_angle_gamma 90
_cell_formula_units_Z 8
_cell_length_a 15.1595(12)
_cell_length_b 15.3382(12)
_cell_length_c 15.9166(13)
_cell_measurement_reflns_used 5328
_cell_measurement_temperature 296
_cell_measurement_theta_max 24
_cell_measurement_theta_min 3
_cell_volume 3325.3(5)
_computing_cell_refinement 'APEX II (Bruker)'
_computing_data_collection 'APEX II (Bruker)'
_computing_data_reduction 'SAINT (Bruker)'
_computing_structure_refinement ' Full-matrix least-squares (The Personal SDP, 1991)'
_computing_structure_solution ' SHELXS-86 (Sheldrick, 1986) as implemented in The Personal SDP'
_diffrn_ambient_temperature 296
_diffrn_measured_fraction_theta_full 0.974
_diffrn_measured_fraction_theta_max 0.943
_diffrn_measurement_device 'APEX II (Bruker)'
_diffrn_measurement_method omega
_diffrn_radiation_detector 'APEX II CCD area detector'
_diffrn_radiation_monochromator graphite
_diffrn_radiation_source 'fine-focus sealed tube'
_diffrn_radiation_type Mo-K\a
_diffrn_radiation_wavelength 0.71073
_diffrn_reflns_limit_h_max 18
_diffrn_reflns_limit_h_min -20
_diffrn_reflns_limit_k_max 20
_diffrn_reflns_limit_k_min -20
_diffrn_reflns_limit_l_max 22
_diffrn_reflns_limit_l_min -22
_diffrn_reflns_reduction_process SAINT
_diffrn_reflns_theta_full 28.00
_diffrn_reflns_theta_max 28.00
_diffrn_reflns_theta_min 3.00
_diffrn_standards_decay_% 0.00
_diffrn_standards_number 203
_exptl_absorpt_coefficient_mu 9.415
_exptl_absorpt_correction_T_max 1.000
_exptl_absorpt_correction_T_min 0.461
_exptl_absorpt_correction_type empirical
_exptl_absorpt_process_details ' SADABS'
_exptl_crystal_colour colourless
_exptl_crystal_density_diffrn 1.979
_exptl_crystal_description prism
_exptl_crystal_F_000 1872
_exptl_crystal_size_max 0.410
_exptl_crystal_size_mid 0.270
_exptl_crystal_size_min 0.140
_refine_diff_density_max 2.194
_refine_diff_density_min -1.241
_refine_ls_goodness_of_fit_all 1.016
_refine_ls_goodness_of_fit_obs 1.016
_refine_ls_hydrogen_treatment noref
_refine_ls_matrix_type full
_refine_ls_number_constraints 0
_refine_ls_number_parameters 199
_refine_ls_number_reflns 4637
_refine_ls_number_restraints 0
_refine_ls_R_factor_all 0.081
_refine_ls_R_factor_obs 0.081
_refine_ls_shift/esd_max 0.009
_refine_ls_shift/esd_mean 0.001
_refine_ls_structure_factor_coef Fsqd
_refine_ls_weighting_scheme calc
_refine_ls_wR_factor_obs 0.128
_cod_data_source_file c0dt00705f.txt
_cod_data_source_block compound_2
_cod_original_cell_volume 3325.2(5)
_cod_database_code 7702881
_diffrn_reflns_number_total 46165
_diffrn_reflns_number_independent 4637
_r_int 0.0442
_total_number_of_frames 3240
_time_per_frame_seconds 20
_frame_width_degrees 0.50
_detector_sample_distance_cm 6.00
_conventional_r1_(i>2\s(i)) 0.043
_reflections_with_i>2\s(i) 2230
_refine_diff_density_esd 1.007

loop_
_symmetry_equiv_pos_as_xyz
+x,+y,+z
-x,+y,1/2-z
-x,-y,-z
+x,-y,1/2+z
1/2+x,1/2+y,+z
1/2-x,1/2+y,1/2-z
1/2-x,1/2-y,-z
1/2+x,1/2-y,1/2+z

loop_
_atom_site_aniso_label
_atom_site_aniso_U_11
_atom_site_aniso_U_22
_atom_site_aniso_U_33
_atom_site_aniso_U_12
_atom_site_aniso_U_13
_atom_site_aniso_U_23
_atom_site_aniso_type_symbol
Hg 0.0700(2) 0.0448(2) 0.0455(1) -0.0022(2) 0.0311(1) 0.0043(2) Hg
Cl 0.127(2) 0.081(2) 0.048(1) 0.031(1) 0.043(1) 0.018(1) Cl
N1 0.064(4) 0.050(4) 0.076(4) 0.008(4) 0.031(3) -0.003(4) N
N2 0.067(4) 0.053(4) 0.062(4) -0.022(3) 0.032(3) -0.007(3) N
C1 0.057(5) 0.056(5) 0.107(6) -0.022(4) 0.041(4) -0.002(5) C
C2 0.049(4) 0.043(4) 0.057(4) -0.008(4) 0.022(3) 0.008(4) C
C3 0.060(4) 0.044(4) 0.049(4) -0.022(4) 0.029(3) -0.010(4) C
C4 0.069(5) 0.057(5) 0.052(5) -0.019(4) 0.019(4) 0.000(4) C
C5 0.101(7) 0.083(6) 0.057(6) -0.061(4) 0.020(5) -0.008(5) C
C6 0.061(6) 0.062(6) 0.060(6) -0.016(5) 0.000(5) 0.011(5) C
C7 0.054(4) 0.069(6) 0.098(6) 0.005(4) 0.045(3) -0.001(5) C
C8 0.049(4) 0.050(5) 0.056(4) 0.012(4) 0.029(3) 0.006(4) C
C9 0.096(7) 0.065(6) 0.072(6) 0.018(6) 0.027(5) 0.003(5) C
C10 0.117(8) 0.060(6) 0.110(8) 0.011(6) 0.042(6) -0.006(6) C
C11 0.107(8) 0.072(7) 0.092(7) 0.006(6) 0.032(6) -0.013(6) C
C12 0.072(6) 0.086(8) 0.076(6) 0.003(5) 0.023(4) -0.014(6) C
C13 0.068(4) 0.044(5) 0.056(4) -0.011(4) 0.037(3) -0.006(4) C
C14 0.059(4) 0.034(4) 0.053(4) 0.002(3) 0.033(3) 0.006(3) C
C15 0.088(5) 0.059(6) 0.075(5) -0.006(5) 0.048(3) 0.002(4) C
C16 0.066(5) 0.078(6) 0.079(6) -0.009(5) 0.035(4) 0.010(5) C
C17 0.036(5) 0.065(6) 0.120(8) -0.013(4) 0.020(5) 0.008(6) C
C18 0.092(7) 0.062(6) 0.101(7) -0.022(5) 0.041(5) -0.025(5) C

loop_
_atom_site_label
_atom_site_fract_x
_atom_site_fract_y
_atom_site_fract_z
_atom_site_occupancy
_atom_site_U_iso_or_equiv
_atom_site_thermal_displace_type
_atom_site_type_symbol
Hg -0.40063(2) 0.12663(2) -0.33468(2) 1.00 0.05132(6) Uani Hg
Cl -0.3134(2) 0.1001(2) -0.1765(2) 1.00 0.0837(5) Uani Cl
N1 -0.4439(5) 0.2986(4) -0.3288(5) 1.00 0.063(2) Uani N
N2 -0.2373(5) 0.1160(4) -0.3749(5) 1.00 0.059(1) Uani N
C1 -0.5650(6) 0.1921(6) -0.5198(7) 1.00 0.072(2) Uani C
C2 -0.4831(6) 0.1357(5) -0.4778(5) 1.00 0.051(2) Uani C
C3 -0.4565(6) 0.0885(5) -0.5382(5) 1.00 0.049(2) Uani C
C4 -0.5107(7) 0.0923(6) -0.6315(6) 1.00 0.062(2) Uani C
C5 -0.5906(7) 0.1446(7) -0.6699(6) 1.00 0.086(3) Uani C
C6 -0.6188(7) 0.1975(6) -0.6145(7) 1.00 0.071(3) Uani C
C7 -0.5961(6) 0.2476(6) -0.4525(7) 1.00 0.070(2) Uani C
C8 -0.5267(6) 0.3205(5) -0.4025(5) 1.00 0.049(2) Uani C
C9 -0.5461(8) 0.4051(7) -0.4276(7) 1.00 0.081(3) Uani C
C10 -0.4830(9) 0.4694(7) -0.3792(8) 1.00 0.099(3) Uani C
C11 -0.3996(8) 0.4479(7) -0.3071(8) 1.00 0.094(3) Uani C
C12 -0.3828(8) 0.3583(7) -0.2829(8) 1.00 0.081(2) Uani C
C13 -0.3632(6) 0.0330(5) -0.4974(5) 1.00 0.053(2) Uani C
C14 -0.2723(5) 0.0867(5) -0.4629(5) 1.00 0.046(1) Uani C
C15 -0.2276(7) 0.1078(6) -0.5200(6) 1.00 0.070(2) Uani C
C16 -0.1509(7) 0.1614(7) -0.4898(7) 1.00 0.073(2) Uani C
C17 -0.1189(6) 0.1903(6) -0.4077(8) 1.00 0.080(3) Uani C
C18 -0.1612(8) 0.1660(7) -0.3473(7) 1.00 0.073(3) Uani C
H1 -0.4923 0.0570 -0.6719 1.00 0.0689 Uiso H
H2 -0.6289 0.1454 -0.7373 1.00 0.0944 Uiso H
H3 -0.6745 0.2366 -0.6423 1.00 0.0776 Uiso H
H4 -0.5996 0.2087 -0.4060 1.00 0.0765 Uiso H
H5 -0.6605 0.2725 -0.4898 1.00 0.0765 Uiso H
H6 -0.6066 0.4201 -0.4817 1.00 0.0895 Uiso H
H7 -0.4987 0.5300 -0.3970 1.00 0.1085 Uiso H
H8 -0.3516 0.4919 -0.2720 1.00 0.1037 Uiso H
H9 -0.3225 0.3417 -0.2295 1.00 0.0896 Uiso H
H10 -0.3640 -0.0061 -0.5456 1.00 0.0582 Uiso H
H11 -0.3626 -0.0008 -0.4456 1.00 0.0582 Uiso H
H12 -0.2526 0.0833 -0.5824 1.00 0.0763 Uiso H
H13 -0.1205 0.1778 -0.5299 1.00 0.0807 Uiso H
H14 -0.0638 0.2303 -0.3850 1.00 0.0871 Uiso H
H15 -0.1321 0.1875 -0.2835 1.00 0.0944 Uiso H

loop_
_atom_type_symbol
_atom_type_oxidation_number
_atom_type_number_in_cell
_atom_type_scat_dispersion_real
_atom_type_scat_dispersion_imag
_atom_type_scat_source
Hg 0 8 -3.0840 9.2230 'International Tables Vol IV Table 2.2A'
Cl 0 8 0.1320 0.1590 'International Tables Vol IV Table 2.2A'
N 0 16 0.0040 0.0030 'International Tables Vol IV Table 2.2A'
C 0 144 0.0020 0.0020 'International Tables Vol IV Table 2.2A'
H 0 120 0.0000 0.0000 'International Tables Vol IV Table 2.2A'

loop_
_geom_angle_atom_site_label_1
_geom_angle_atom_site_label_2
_geom_angle_atom_site_label_3
_geom_angle
_geom_angle_site_symmetry_1
_geom_angle_site_symmetry_2
_geom_angle_site_symmetry_3
_geom_angle_publ_flag
Cl Hg C2 173.6(2) 1_555 1_555 1_555 yes
C8 N1 C12 119.3(8) 1_555 1_555 1_555 yes
C14 N2 C18 116.0(9) 1_555 1_555 1_555 yes
C2 C1 C6 122.2(10) 1_555 1_555 1_555 yes
C2 C1 C7 117.8(8) 1_555 1_555 1_555 yes
C6 C1 C7 120.0(8) 1_555 1_555 1_555 yes
Hg C2 C1 122.8(7) 1_555 1_555 1_555 yes
Hg C2 C3 120.4(5) 1_555 1_555 1_555 yes
C1 C2 C3 116.7(7) 1_555 1_555 1_555 yes
C2 C3 C4 121.0(8) 1_555 1_555 1_555 yes
C2 C3 C13 119.2(6) 1_555 1_555 1_555 yes
C4 C3 C13 119.7(9) 1_555 1_555 1_555 yes
C3 C4 C5 121.0(10) 1_555 1_555 1_555 yes
C3 C4 H1 119.5 1_555 1_555 1_555 yes
C5 C4 H1 119.5 1_555 1_555 1_555 yes
C4 C5 C6 121.4(8) 1_555 1_555 1_555 yes
C4 C5 H2 119.3 1_555 1_555 1_555 yes
C6 C5 H2 119.3 1_555 1_555 1_555 yes
C1 C6 C5 117.5(9) 1_555 1_555 1_555 yes
C1 C6 H3 121.2 1_555 1_555 1_555 yes
C5 C6 H3 121.2 1_555 1_555 1_555 yes
C1 C7 C8 114.1(8) 1_555 1_555 1_555 yes
C1 C7 H4 108.3 1_555 1_555 1_555 yes
C1 C7 H5 108.3 1_555 1_555 1_555 yes
C8 C7 H4 108.3 1_555 1_555 1_555 yes
C8 C7 H5 108.3 1_555 1_555 1_555 yes
H4 C7 H5 109.5 1_555 1_555 1_555 yes
N1 C8 C7 116.7(7) 1_555 1_555 1_555 yes
N1 C8 C9 120.1(7) 1_555 1_555 1_555 yes
C7 C8 C9 123.1(7) 1_555 1_555 1_555 yes
C8 C9 C10 121.5(8) 1_555 1_555 1_555 yes
C8 C9 H6 119.2 1_555 1_555 1_555 yes
C10 C9 H6 119.2 1_555 1_555 1_555 yes
C9 C10 C11 118.7(10) 1_555 1_555 1_555 yes
C9 C10 H7 120.7 1_555 1_555 1_555 yes
C11 C10 H7 120.7 1_555 1_555 1_555 yes
C10 C11 C12 117.8(10) 1_555 1_555 1_555 yes
C10 C11 H8 121.1 1_555 1_555 1_555 yes
C12 C11 H8 121.1 1_555 1_555 1_555 yes
N1 C12 C11 122.6(8) 1_555 1_555 1_555 yes
N1 C12 H9 118.7 1_555 1_555 1_555 yes
C11 C12 H9 118.7 1_555 1_555 1_555 yes
C3 C13 C14 112.5(7) 1_555 1_555 1_555 yes
C3 C13 H10 108.7 1_555 1_555 1_555 yes
C3 C13 H11 108.7 1_555 1_555 1_555 yes
C14 C13 H10 108.7 1_555 1_555 1_555 yes
C14 C13 H11 108.7 1_555 1_555 1_555 yes
H10 C13 H11 109.5 1_555 1_555 1_555 yes
N2 C14 C13 116.6(8) 1_555 1_555 1_555 yes
N2 C14 C15 121.6(7) 1_555 1_555 1_555 yes
C13 C14 C15 121.7(7) 1_555 1_555 1_555 yes
C14 C15 C16 120.5(9) 1_555 1_555 1_555 yes
C14 C15 H12 119.8 1_555 1_555 1_555 yes
C16 C15 H12 119.8 1_555 1_555 1_555 yes
C15 C16 C17 118.0(12) 1_555 1_555 1_555 yes
C15 C16 H13 121.0 1_555 1_555 1_555 yes
C17 C16 H13 121.0 1_555 1_555 1_555 yes
C16 C17 C18 121.9(9) 1_555 1_555 1_555 yes
C16 C17 H14 119.0 1_555 1_555 1_555 yes
C18 C17 H14 119.0 1_555 1_555 1_555 yes
N2 C18 C17 121.8(9) 1_555 1_555 1_555 yes
N2 C18 H15 119.1 1_555 1_555 1_555 yes
C17 C18 H15 119.1 1_555 1_555 1_555 yes

loop_
_geom_bond_atom_site_label_1
_geom_bond_atom_site_label_2
_geom_bond_distance
_geom_bond_site_symmetry_1
_geom_bond_site_symmetry_2
_geom_bond_publ_flag
Hg Cl 2.308(2) 1_555 1_555 yes
Hg C2 2.066(7) 1_555 1_555 yes
N1 C8 1.330(9) 1_555 1_555 yes
N1 C12 1.280(12) 1_555 1_555 yes
N2 C14 1.340(10) 1_555 1_555 yes
N2 C18 1.291(13) 1_555 1_555 yes
C1 C2 1.417(11) 1_555 1_555 yes
C1 C6 1.367(13) 1_555 1_555 yes
C1 C7 1.594(16) 1_555 1_555 yes
C2 C3 1.397(13) 1_555 1_555 yes
C3 C4 1.347(11) 1_555 1_555 yes
C3 C13 1.529(11) 1_555 1_555 yes
C4 C5 1.354(13) 1_555 1_555 yes
C4 H1 0.970 1_555 1_555 yes
C5 C6 1.396(17) 1_555 1_555 yes
C5 H2 0.970 1_555 1_555 yes
C6 H3 0.970 1_555 1_555 yes
C7 C8 1.502(12) 1_555 1_555 yes
C7 H4 0.970 1_555 1_555 yes
C7 H5 0.970 1_555 1_555 yes
C8 C9 1.351(13) 1_555 1_555 yes
C9 C10 1.355(14) 1_555 1_555 yes
C9 H6 0.970 1_555 1_555 yes
C10 C11 1.322(14) 1_555 1_555 yes
C10 H7 0.970 1_555 1_555 yes
C11 C12 1.420(15) 1_555 1_555 yes
C11 H8 0.970 1_555 1_555 yes
C12 H9 0.970 1_555 1_555 yes
C13 C14 1.489(11) 1_555 1_555 yes
C13 H10 0.970 1_555 1_555 yes
C13 H11 0.970 1_555 1_555 yes
C14 C15 1.389(15) 1_555 1_555 yes
C15 C16 1.330(13) 1_555 1_555 yes
C15 H12 0.970 1_555 1_555 yes
C16 C17 1.257(15) 1_555 1_555 yes
C16 H13 0.970 1_555 1_555 yes
C17 C18 1.420(19) 1_555 1_555 yes
C17 H14 0.970 1_555 1_555 yes
C18 H15 0.970 1_555 1_555 yes
